data_4316921
loop_
_publ_author_name
'Luciana Hannibal'
'Clyde A. Smith'
'Donald W. Jacobsen'

_publ_section_title
;
 The X-Ray Crystal Structure of Glutathionylcobalamin Revealed
;
_journal_name_full 'Inorganic Chemistry'
_journal_page_first 9921
_journal_page_last 9927
_journal_paper_doi 10.1021/ic101173b
_journal_volume 49
_journal_year 2010
_chemical_formula_sum 'C76 H115 Co Cs N17 O20 P S'
_chemical_formula_weight 1841.72
_chemical_name_systematic
; 
 ? 
;
_space_group_IT_number 19
_symmetry_cell_setting orthorhombic
_symmetry_space_group_name_Hall 'P 2ac 2ab'
_symmetry_space_group_name_H-M 'P 21 21 21'
_atom_sites_solution_hydrogens geom
_atom_sites_solution_primary direct
_atom_sites_solution_secondary difmap
_audit_creation_method SHELXL-97
_cell_angle_alpha 90.00
_cell_angle_beta 90.00
_cell_angle_gamma 90.00
_cell_formula_units_Z 4
_cell_length_a 16.2300(10)
_cell_length_b 21.0800(10)
_cell_length_c 25.7800(10)
_cell_measurement_temperature 293(2)
_cell_volume 8820.1(8)
_computing_structure_refinement 'SHELXL-97 (Sheldrick, 1997)'
_computing_structure_solution 'SHELXS-97 (Sheldrick, 1990)'
_diffrn_ambient_temperature 293(2)
_diffrn_measured_fraction_theta_full 0.983
_diffrn_measured_fraction_theta_max 0.983
_diffrn_radiation_monochromator graphite
_diffrn_radiation_source 'fine-focus sealed tube'
_diffrn_radiation_wavelength 0.78468
_diffrn_reflns_av_R_equivalents 0.0481
_diffrn_reflns_av_sigmaI/netI 0.0531
_diffrn_reflns_limit_h_max 21
_diffrn_reflns_limit_h_min -18
_diffrn_reflns_limit_k_max 27
_diffrn_reflns_limit_k_min -27
_diffrn_reflns_limit_l_max 31
_diffrn_reflns_limit_l_min -34
_diffrn_reflns_number 64280
_diffrn_reflns_theta_full 31.86
_diffrn_reflns_theta_max 31.86
_diffrn_reflns_theta_min 1.38
_exptl_absorpt_coefficient_mu 0.719
_exptl_crystal_density_diffrn 1.387
_exptl_crystal_density_method 'not measured'
_exptl_crystal_F_000 3852
_refine_diff_density_max 0.963
_refine_diff_density_min -1.108
_refine_diff_density_rms 0.089
_refine_ls_abs_structure_details 'Flack H D (1983), Acta Cryst. A39, 876-881'
_refine_ls_abs_structure_Flack 0.129(16)
_refine_ls_extinction_method none
_refine_ls_goodness_of_fit_ref 1.106
_refine_ls_hydrogen_treatment mixed
_refine_ls_matrix_type full
_refine_ls_number_parameters 1375
_refine_ls_number_reflns 21987
_refine_ls_number_restraints 1084
_refine_ls_restrained_S_all 1.652
_refine_ls_R_factor_all 0.0709
_refine_ls_R_factor_gt 0.0683
_refine_ls_shift/su_max 0.109
_refine_ls_shift/su_mean 0.005
_refine_ls_structure_factor_coef Fsqd
_refine_ls_weighting_details 'calc w=1/[\s^2^(Fo^2^)+(0.0704P)^2^+14.0013P] where P=(Fo^2^+2Fc^2^)/3'
_refine_ls_weighting_scheme calc
_refine_ls_wR_factor_gt 0.1784
_refine_ls_wR_factor_ref 0.1824
_reflns_number_gt 21218
_reflns_number_total 21987
_reflns_threshold_expression >2sigma(I)
_cod_data_source_file ic101173b_si_001.cif
_cod_data_source_block gscbl3_r4h
_cod_database_code 4316921

loop_
_symmetry_equiv_pos_as_xyz
'x, y, z'
'-x+1/2, -y, z+1/2'
'x+1/2, -y+1/2, -z'
'-x, y+1/2, -z+1/2'

loop_
_atom_site_label
_atom_site_type_symbol
_atom_site_fract_x
_atom_site_fract_y
_atom_site_fract_z
_atom_site_U_iso_or_equiv
_atom_site_adp_type
_atom_site_occupancy
_atom_site_symmetry_multiplicity
_atom_site_calc_flag
_atom_site_refinement_flags
_atom_site_disorder_assembly
_atom_site_disorder_group
Co1_1 Co 0.21935(3) 0.893377(19) 0.736929(19) 0.02072(9) Uani 1 1 d . . .
N21_1 N 0.33032(16) 0.87239(13) 0.74963(11) 0.0211(6) Uani 1 1 d U . .
N22_1 N 0.25110(19) 0.97861(13) 0.72099(14) 0.0302(7) Uani 1 1 d U . .
N23_1 N 0.10336(17) 0.90636(12) 0.72968(13) 0.0262(7) Uani 1 1 d U . .
N24_1 N 0.20338(15) 0.80572(12) 0.74793(11) 0.0198(6) Uani 1 1 d U . .
C1_1 C 0.34696(19) 0.81018(14) 0.77451(14) 0.0211(7) Uani 1 1 d U . .
C2_1 C 0.44050(19) 0.79909(15) 0.76009(15) 0.0232(7) Uani 1 1 d U B .
C3_1 C 0.47301(19) 0.86828(16) 0.75422(14) 0.0241(7) Uani 1 1 d U . .
H3_1 H 0.5139 0.8696 0.7262 0.029 Uiso 1 1 calc R . .
C4_1 C 0.39633(19) 0.90312(15) 0.73693(15) 0.0247(7) Uani 1 1 d U . .
C5_1 C 0.3981(2) 0.96432(17) 0.70984(16) 0.0289(8) Uani 1 1 d U . .
C6_1 C 0.3278(2) 0.99924(16) 0.70488(16) 0.0303(8) Uani 1 1 d U . .
C7_1 C 0.3151(3) 1.06533(18) 0.67995(19) 0.0398(10) Uani 1 1 d U . .
C8_1 C 0.2400(3) 1.08866(18) 0.7110(2) 0.0457(12) Uani 1 1 d U . .
H8_1 H 0.2061 1.1172 0.6899 0.055 Uiso 1 1 calc R . .
C9_1 C 0.1965(3) 1.02651(16) 0.7194(2) 0.0431(11) Uani 1 1 d U . .
C10_1 C 0.1119(3) 1.02087(18) 0.7244(3) 0.0513(14) Uani 1 1 d U . .
H10_1 H 0.0814 1.0582 0.7258 0.062 Uiso 1 1 calc R . .
C11_1 C 0.0688(2) 0.96419(16) 0.72754(19) 0.0352(10) Uani 1 1 d U . .
C12_1 C -0.0251(2) 0.96285(16) 0.72985(19) 0.0329(9) Uani 1 1 d U . .
C13_1 C -0.0431(2) 0.89048(16) 0.73658(18) 0.0308(8) Uani 1 1 d U . .
H13_1 H -0.0765 0.8760 0.7073 0.037 Uiso 1 1 calc R . .
C14_1 C 0.0428(2) 0.85992(15) 0.73276(15) 0.0250(7) Uani 1 1 d U . .
C15_1 C 0.05678(19) 0.79550(14) 0.73538(15) 0.0232(7) Uani 1 1 d U . .
C16_1 C 0.13890(19) 0.77033(14) 0.74409(14) 0.0207(7) Uani 1 1 d U . .
C17_1 C 0.16193(18) 0.69966(13) 0.74999(13) 0.0191(6) Uani 1 1 d U . .
C18_1 C 0.25010(19) 0.70565(14) 0.77274(14) 0.0216(7) Uani 1 1 d U . .
H18_1 H 0.2450 0.7118 0.8103 0.026 Uiso 1 1 calc R . .
C19_1 C 0.28021(19) 0.76758(13) 0.74922(13) 0.0199(6) Uani 1 1 d U . .
H19_1 H 0.2969 0.7591 0.7133 0.024 Uiso 1 1 calc R . .
C20_1 C 0.3317(2) 0.81282(16) 0.83309(14) 0.0241(7) Uani 1 1 d U . .
H20A_1 H 0.3621 0.8475 0.8478 0.036 Uiso 1 1 calc R . .
H20B_1 H 0.3496 0.7738 0.8487 0.036 Uiso 1 1 calc R . .
H20C_1 H 0.2740 0.8188 0.8395 0.036 Uiso 1 1 calc R . .
C25_1 C 0.4883(2) 0.76004(18) 0.79978(16) 0.0285(8) Uani 1 1 d U . .
H25A_1 H 0.4903 0.7825 0.8321 0.043 Uiso 1 1 calc R . .
H25B_1 H 0.5434 0.7531 0.7874 0.043 Uiso 1 1 calc R . .
H25C_1 H 0.4614 0.7199 0.8048 0.043 Uiso 1 1 calc R . .
C26_1 C 0.4501(2) 0.76597(17) 0.70666(15) 0.0266(8) Uani 1 1 d U . .
H26A_1 H 0.4208 0.7259 0.7077 0.032 Uiso 1 1 calc R A 1
H26B_1 H 0.4241 0.7922 0.6804 0.032 Uiso 1 1 calc R A 1
C27A_1 C 0.5363(4) 0.7536(3) 0.6908(3) 0.0294(13) Uani 0.615(4) 1 d PU B 1
O28A_1 O 0.5884(3) 0.7945(3) 0.6855(3) 0.0633(19) Uani 0.615(4) 1 d PU B 1
N29A_1 N 0.5520(4) 0.6933(3) 0.6807(3) 0.0416(16) Uani 0.615(4) 1 d PDU B 1
H29A_1 H 0.6001 0.6821 0.6700 0.050 Uiso 0.615(4) 1 calc PR B 1
H29B_1 H 0.5141 0.6652 0.6847 0.050 Uiso 0.615(4) 1 calc PR B 1
C27B_1 C 0.4261(6) 0.7933(5) 0.6533(4) 0.028(2) Uani 0.385(4) 1 d PU B 2
O28B_1 O 0.4430(4) 0.8490(3) 0.6434(3) 0.0312(16) Uani 0.385(4) 1 d PU B 2
N29B_1 N 0.3883(6) 0.7532(5) 0.6200(4) 0.035(2) Uani 0.385(4) 1 d PDU B 2
H29C_1 H 0.4098 0.7884 0.6099 0.042 Uiso 0.385(4) 1 calc PR B 2
H29D_1 H 0.4034 0.7366 0.6489 0.042 Uiso 0.385(4) 1 calc PR B 2
C30_1 C 0.5085(2) 0.90279(18) 0.80258(16) 0.0296(8) Uani 1 1 d U . .
H30A_1 H 0.4973 0.9478 0.7996 0.036 Uiso 1 1 calc R . .
H30B_1 H 0.4804 0.8874 0.8333 0.036 Uiso 1 1 calc R . .
C31_1 C 0.6011(2) 0.8932(2) 0.80942(19) 0.0388(10) Uani 1 1 d U . .
H31A_1 H 0.6120 0.8494 0.8189 0.047 Uiso 1 1 calc R . .
H31B_1 H 0.6291 0.9018 0.7769 0.047 Uiso 1 1 calc R . .
C32_1 C 0.6339(3) 0.9369(3) 0.8511(2) 0.0448(11) Uani 1 1 d U . .
O33_1 O 0.6618(3) 0.99031(19) 0.84002(17) 0.0589(11) Uani 1 1 d U . .
N34_1 N 0.6316(3) 0.9128(3) 0.8984(2) 0.0726(16) Uani 1 1 d U . .
H34A_1 H 0.6501 0.9343 0.9242 0.087 Uiso 1 1 calc R . .
H34B_1 H 0.6115 0.8755 0.9034 0.087 Uiso 1 1 calc R . .
C35_1 C 0.4808(3) 0.9854(2) 0.68969(19) 0.0394(10) Uani 1 1 d U . .
H35A_1 H 0.5108 0.9493 0.6772 0.059 Uiso 1 1 calc R . .
H35B_1 H 0.5112 1.0053 0.7172 0.059 Uiso 1 1 calc R . .
H35C_1 H 0.4730 1.0151 0.6619 0.059 Uiso 1 1 calc R . .
C36_1 C 0.3855(3) 1.1136(2) 0.6806(2) 0.0485(12) Uani 1 1 d U . .
H36A_1 H 0.4264 1.1014 0.6556 0.073 Uiso 1 1 calc R . .
H36B_1 H 0.4097 1.1147 0.7145 0.073 Uiso 1 1 calc R . .
H36C_1 H 0.3644 1.1548 0.6720 0.073 Uiso 1 1 calc R . .
C37_1 C 0.2803(4) 1.0565(2) 0.6246(2) 0.0589(14) Uani 1 1 d U . .
H37A_1 H 0.2356 1.0260 0.6262 0.071 Uiso 1 1 calc R . .
H37B_1 H 0.2568 1.0966 0.6134 0.071 Uiso 1 1 calc R . .
C38_1 C 0.3388(5) 1.0355(3) 0.5851(2) 0.0805(18) Uani 1 1 d U . .
O39_1 O 0.3756(5) 1.0737(3) 0.5573(2) 0.139(2) Uani 1 1 d U . .
N40_1 N 0.3522(3) 0.9715(3) 0.57962(19) 0.0674(15) Uani 1 1 d U . .
H40A_1 H 0.3864 0.9579 0.5567 0.081 Uiso 1 1 calc R . .
H40B_1 H 0.3263 0.9450 0.5991 0.081 Uiso 1 1 calc R . .
C41_1 C 0.2634(2) 1.12009(17) 0.7618(2) 0.0442(12) Uani 1 1 d U . .
H41A_1 H 0.2900 1.1603 0.7542 0.053 Uiso 1 1 calc R . .
H41B_1 H 0.3032 1.0935 0.7795 0.053 Uiso 1 1 calc R . .
C42_1 C 0.1905(3) 1.1322(3) 0.7983(3) 0.0637(18) Uani 1 1 d U . .
H42A_1 H 0.1495 1.1570 0.7800 0.076 Uiso 1 1 calc R . .
H42B_1 H 0.1656 1.0918 0.8071 0.076 Uiso 1 1 calc R . .
C43_1 C 0.2122(4) 1.1658(3) 0.8473(4) 0.077(2) Uani 1 1 d U . .
O44_1 O 0.2762(4) 1.1945(3) 0.8490(3) 0.115(2) Uani 1 1 d U . .
N45_1 N 0.1590(5) 1.1591(4) 0.8850(4) 0.121(3) Uani 1 1 d U . .
H45A_1 H 0.1684 1.1761 0.9147 0.145 Uiso 1 1 calc R . .
H45B_1 H 0.1146 1.1376 0.8800 0.145 Uiso 1 1 calc R . .
C46_1 C -0.0595(3) 0.9877(2) 0.6786(2) 0.0401(11) Uani 1 1 d U . .
H46A_1 H -0.1185 0.9893 0.6804 0.060 Uiso 1 1 calc R . .
H46B_1 H -0.0432 0.9600 0.6509 0.060 Uiso 1 1 calc R . .
H46C_1 H -0.0384 1.0295 0.6722 0.060 Uiso 1 1 calc R . .
C47_1 C -0.0552(3) 1.0056(2) 0.7743(2) 0.0457(12) Uani 1 1 d U . .
H47A_1 H -0.0352 0.9894 0.8067 0.069 Uiso 1 1 calc R . .
H47B_1 H -0.1143 1.0063 0.7746 0.069 Uiso 1 1 calc R . .
H47C_1 H -0.0347 1.0479 0.7692 0.069 Uiso 1 1 calc R . .
C48_1 C -0.0859(2) 0.87150(19) 0.78693(18) 0.0341(9) Uani 1 1 d U . .
H48A_1 H -0.0582 0.8925 0.8155 0.041 Uiso 1 1 calc R . .
H48B_1 H -0.0791 0.8262 0.7917 0.041 Uiso 1 1 calc R . .
C49_1 C -0.1790(2) 0.8873(2) 0.7900(2) 0.0421(11) Uani 1 1 d U . .
H49A_1 H -0.2019 0.8684 0.8211 0.050 Uiso 1 1 calc R . .
H49B_1 H -0.1858 0.9329 0.7925 0.050 Uiso 1 1 calc R . .
C50_1 C -0.2246(2) 0.8639(2) 0.7444(2) 0.0445(12) Uani 1 1 d U . .
O51_1 O -0.2451(2) 0.89934(16) 0.70870(16) 0.0493(9) Uani 1 1 d U . .
N52_1 N -0.2431(2) 0.80208(18) 0.7449(2) 0.0480(11) Uani 1 1 d U . .
H52A_1 H -0.2703 0.7857 0.7196 0.058 Uiso 1 1 calc R . .
H52B_1 H -0.2278 0.7787 0.7705 0.058 Uiso 1 1 calc R . .
C53_1 C -0.0151(2) 0.75137(16) 0.72626(16) 0.0284(8) Uani 1 1 d U . .
H53A_1 H 0.0014 0.7178 0.7034 0.043 Uiso 1 1 calc R . .
H53B_1 H -0.0598 0.7746 0.7109 0.043 Uiso 1 1 calc R . .
H53C_1 H -0.0327 0.7337 0.7587 0.043 Uiso 1 1 calc R . .
C54_1 C 0.1635(2) 0.66899(17) 0.69575(15) 0.0264(7) Uani 1 1 d U . .
H54A_1 H 0.2043 0.6897 0.6747 0.040 Uiso 1 1 calc R . .
H54B_1 H 0.1104 0.6734 0.6798 0.040 Uiso 1 1 calc R . .
H54C_1 H 0.1769 0.6248 0.6989 0.040 Uiso 1 1 calc R . .
C55_1 C 0.1039(2) 0.66160(14) 0.78537(14) 0.0210(7) Uani 1 1 d U . .
H55A_1 H 0.1289 0.6207 0.7924 0.025 Uiso 1 1 calc R . .
H55B_1 H 0.0529 0.6539 0.7668 0.025 Uiso 1 1 calc R . .
C56_1 C 0.0833(2) 0.69363(17) 0.83745(15) 0.0299(8) Uani 1 1 d U . .
H56A_1 H 0.1303 0.6904 0.8606 0.036 Uiso 1 1 calc R . .
H56B_1 H 0.0720 0.7383 0.8317 0.036 Uiso 1 1 calc R . .
C57_1 C 0.0085(2) 0.66226(16) 0.86257(15) 0.0274(8) Uani 1 1 d U . .
O58_1 O -0.06006(18) 0.66555(15) 0.84220(13) 0.0389(7) Uani 1 1 d U . .
N59_1 N 0.0224(2) 0.62974(17) 0.90612(14) 0.0344(8) Uani 1 1 d U . .
H59_1 H 0.0719 0.6278 0.9179 0.041 Uiso 1 1 calc R . .
C60_1 C 0.3086(2) 0.64934(15) 0.76349(16) 0.0272(7) Uani 1 1 d U . .
H60A_1 H 0.3097 0.6402 0.7266 0.033 Uiso 1 1 calc R . .
H60B_1 H 0.3638 0.6620 0.7736 0.033 Uiso 1 1 calc R . .
C61_1 C 0.2869(2) 0.58912(16) 0.79213(15) 0.0274(8) Uani 1 1 d U . .
O62_1 O 0.2715(2) 0.59074(15) 0.83919(12) 0.0423(8) Uani 1 1 d U . .
N63_1 N 0.2881(2) 0.53527(14) 0.76513(17) 0.0383(8) Uani 1 1 d U . .
H63A_1 H 0.2780 0.4998 0.7803 0.046 Uiso 1 1 calc R . .
H63B_1 H 0.2991 0.5360 0.7325 0.046 Uiso 1 1 calc R . .
C65_1 C -0.0423(3) 0.5977(2) 0.93436(18) 0.0385(10) Uani 1 1 d U . .
H65A_1 H -0.0201 0.5592 0.9496 0.046 Uiso 1 1 calc R . .
H65B_1 H -0.0854 0.5855 0.9103 0.046 Uiso 1 1 calc R . .
C66_1 C -0.0795(2) 0.6381(2) 0.97696(16) 0.0344(9) Uani 1 1 d U . .
H66_1 H -0.1002 0.6781 0.9626 0.041 Uiso 1 1 calc R . .
C67_1 C -0.1480(3) 0.6030(3) 1.0051(2) 0.0498(12) Uani 1 1 d U . .
H67A_1 H -0.1694 0.6293 1.0324 0.075 Uiso 1 1 calc R . .
H67B_1 H -0.1265 0.5645 1.0197 0.075 Uiso 1 1 calc R . .
H67C_1 H -0.1913 0.5931 0.9811 0.075 Uiso 1 1 calc R . .
NB1_1 N 0.1295(2) 0.92938(15) 0.88731(14) 0.0313(7) Uani 1 1 d U . .
CB2_1 C 0.1352(2) 0.90152(17) 0.83992(15) 0.0274(8) Uani 1 1 d U . .
HB2_1 H 0.0967 0.8727 0.8273 0.033 Uiso 1 1 calc R . .
NB3_1 N 0.20071(17) 0.91951(14) 0.81359(13) 0.0249(6) Uani 1 1 d U . .
CB4_1 C 0.3187(2) 0.99129(17) 0.84185(17) 0.0304(8) Uani 1 1 d U . .
HB4_1 H 0.3496 0.9869 0.8117 0.036 Uiso 1 1 calc R . .
CB5_1 C 0.3474(3) 1.0276(2) 0.88210(19) 0.0374(10) Uani 1 1 d U . .
CB6_1 C 0.2999(3) 1.03587(19) 0.92788(18) 0.0387(10) Uani 1 1 d U . .
CB7_1 C 0.2257(3) 1.00538(18) 0.93372(17) 0.0348(9) Uani 1 1 d U . .
HB7_1 H 0.1948 1.0098 0.9639 0.042 Uiso 1 1 calc R . .
CB8_1 C 0.1984(2) 0.96763(16) 0.89278(16) 0.0284(8) Uani 1 1 d U . .
CB9_1 C 0.2424(2) 0.96087(15) 0.84666(16) 0.0257(8) Uani 1 1 d U . .
CB10_1 C 0.4310(3) 1.0584(3) 0.8788(2) 0.0548(14) Uani 1 1 d U . .
HB1A_1 H 0.4663 1.0410 0.9051 0.082 Uiso 1 1 calc R . .
HB1B_1 H 0.4255 1.1033 0.8841 0.082 Uiso 1 1 calc R . .
HB1C_1 H 0.4545 1.0506 0.8453 0.082 Uiso 1 1 calc R . .
CB11_1 C 0.3309(4) 1.0769(3) 0.9719(2) 0.0539(13) Uani 1 1 d U . .
CR1_1 C 0.0769(2) 0.90830(19) 0.92943(18) 0.0342(9) Uani 1 1 d U C .
HR1_1 H 0.0717 0.9418 0.9556 0.041 Uiso 1 1 calc R . .
CR2_1 C 0.1088(2) 0.84707(18) 0.95463(15) 0.0282(8) Uani 1 1 d U . .
HR2_1 H 0.1486 0.8554 0.9824 0.034 Uiso 1 1 calc R . .
CR3_1 C 0.0270(3) 0.8200(2) 0.97530(17) 0.0338(9) Uani 1 1 d U . .
HR3_1 H 0.0109 0.8418 1.0073 0.041 Uiso 1 1 calc R . .
CR4_1 C -0.0330(3) 0.8358(2) 0.93171(18) 0.0386(10) Uani 1 1 d U C .
HR4_1 H -0.0331 0.8016 0.9060 0.046 Uiso 1 1 calc R . .
CR5_1 C -0.1207(3) 0.8490(4) 0.9497(3) 0.070(2) Uani 1 1 d U . .
OR6_1 O -0.00130(17) 0.89367(16) 0.90843(14) 0.0423(8) Uani 1 1 d U . .
OR7_1 O 0.14110(17) 0.80792(13) 0.91581(11) 0.0309(6) Uani 1 1 d U . .
HR7_1 H 0.1790 0.7867 0.9278 0.046 Uiso 1 1 calc R . .
OR8A_1 O -0.1298(4) 0.9011(6) 0.9799(4) 0.109(3) Uani 0.629(9) 1 d PU C 1
HR8A_1 H -0.1196 0.9329 0.9628 0.163 Uiso 0.629(9) 1 calc PR C 1
OR8B_1 N -0.1709(7) 0.8621(7) 0.9127(5) 0.063(4) Uani 0.371(9) 1 d PU C 2
HR8B_1 H -0.1653 0.8387 0.8911 0.095 Uiso 0.371(9) 1 calc PR C 2
P1_1 P 0.00043(6) 0.71938(6) 1.03558(4) 0.0340(2) Uani 1 1 d U . .
OP2_1 O 0.0326(2) 0.75343(14) 0.98386(12) 0.0386(7) Uani 1 1 d U . .
OP3_1 O -0.01452(18) 0.65025(15) 1.01398(11) 0.0347(7) Uani 1 1 d U . .
OP4_1 O -0.07763(19) 0.75090(18) 1.05293(12) 0.0416(8) Uani 1 1 d U . .
OP5_1 O 0.0677(2) 0.7143(2) 1.07450(14) 0.0493(9) Uani 1 1 d U . .
S70_2 S 0.23967(7) 0.86943(6) 0.65102(5) 0.0382(3) Uani 0.913(4) 1 d PD B .
C71_2 C 0.1473(3) 0.8839(3) 0.6131(2) 0.0570(15) Uani 1 1 d DU . .
C72A_2 C 0.1007(4) 0.8198(4) 0.6035(3) 0.055(2) Uani 0.702(4) 1 d PDU . 1
C73A_2 C 0.0166(4) 0.8331(4) 0.5793(3) 0.0504(18) Uani 0.702(4) 1 d PDU . 1
O74A_2 O -0.0413(3) 0.8476(3) 0.6079(2) 0.0630(17) Uani 0.702(4) 1 d PDU . 1
N75A_2 N 0.0098(4) 0.8308(3) 0.5265(2) 0.0520(16) Uani 0.702(4) 1 d PDU . 1
C76A_2 C -0.0658(5) 0.8450(5) 0.4998(4) 0.068(2) Uani 0.702(4) 1 d PDU . 1
C77A_2 C -0.0908(5) 0.9139(5) 0.5042(4) 0.071(3) Uani 0.702(4) 1 d PDU . 1
O78A_2 O -0.0448(5) 0.9565(4) 0.5191(4) 0.095(3) Uani 0.702(4) 1 d PDU . 1
O79A_2 O -0.1652(4) 0.9229(4) 0.4856(3) 0.083(2) Uani 0.702(4) 1 d PDU . 1
N80A_2 N 0.1481(5) 0.7832(4) 0.5674(3) 0.064(2) Uani 0.702(4) 1 d PDU . 1
C72B_2 C 0.0858(8) 0.8313(6) 0.5961(5) 0.063(5) Uani 0.298(4) 1 d PDU . 2
C73B_2 C 0.0197(8) 0.8717(6) 0.5709(6) 0.079(6) Uani 0.298(4) 1 d PDU . 2
O74B_2 O 0.0162(10) 0.9283(6) 0.5565(8) 0.086(6) Uani 0.298(4) 1 d PDU . 2
N75B_2 N -0.0483(9) 0.8315(9) 0.5680(9) 0.106(7) Uani 0.298(4) 1 d PDU . 2
C76B_2 C -0.1171(15) 0.8587(16) 0.5362(7) 0.115(9) Uani 0.298(4) 1 d PDU . 2
C77B_2 C -0.0998(13) 0.8717(9) 0.4793(8) 0.135(9) Uani 0.298(4) 1 d PDU . 2
O78B_2 O -0.0701(16) 0.8256(12) 0.4517(9) 0.138(9) Uani 0.298(4) 1 d PDU . 2
O79B_2 O -0.116(3) 0.9295(13) 0.4630(17) 0.28(2) Uani 0.298(4) 1 d PDU . 2
N80B_2 N 0.1376(12) 0.7846(6) 0.5726(9) 0.078(6) Uani 0.298(4) 1 d PDU . 2
C81_2 C 0.1254(5) 0.7192(3) 0.5617(3) 0.083(2) Uani 1 1 d DU . .
O82_2 O 0.0572(4) 0.7002(3) 0.5800(2) 0.0975(19) Uani 1 1 d U . .
C83_2 C 0.1835(6) 0.6789(4) 0.5324(4) 0.090(3) Uani 1 1 d U B .
C84_2 C 0.1442(5) 0.6335(4) 0.4947(3) 0.089(2) Uani 1 1 d DU . .
C85A_2 C 0.0817(6) 0.6497(5) 0.4564(4) 0.061(3) Uani 0.478(5) 1 d PDU B 1
N86A_2 N 0.0558(6) 0.5980(4) 0.4240(3) 0.048(2) Uani 0.478(5) 1 d PDU B 1
C87A_2 C 0.1141(7) 0.7069(7) 0.4277(6) 0.079(4) Uani 0.478(5) 1 d PDU B 1
O88A_2 O 0.1134(8) 0.7614(5) 0.4450(4) 0.075(3) Uani 0.478(5) 1 d PDU B 1
O89A_2 O 0.1421(9) 0.6890(5) 0.3809(6) 0.112(4) Uani 0.478(5) 1 d PDU B 1
C85B_2 C 0.1183(7) 0.6753(7) 0.4460(5) 0.100(5) Uani 0.522(5) 1 d PDU . 2
N86B_2 N 0.1899(8) 0.7147(7) 0.4248(6) 0.101(5) Uani 0.522(5) 1 d PDU . 2
C87B_2 C 0.0438(10) 0.7225(10) 0.4470(5) 0.117(6) Uani 0.522(5) 1 d PDU . 2
O88B_2 O -0.0274(9) 0.6879(12) 0.4510(8) 0.180(8) Uani 0.522(5) 1 d PDU . 2
O89B_2 O 0.0526(12) 0.7783(9) 0.4460(5) 0.168(6) Uani 0.522(5) 1 d PDU . 2
O1A_3 O 0.2040(3) 0.7889(2) 1.06784(18) 0.0536(12) Uani 0.852(7) 1 d PDU D 1
O1B_3 O 0.2272(14) 0.7332(13) 1.0665(9) 0.050(4) Uani 0.148(7) 1 d PDU D 2
O2A_3 O 0.5357(6) 1.0391(5) 0.5472(4) 0.090(3) Uani 0.612(10) 1 d PDU E 1
O2B_3 O 0.5528(11) 0.9812(9) 0.5392(6) 0.100(4) Uani 0.388(10) 1 d PDU E 2
O3A_3 O 0.8372(8) 1.0093(7) 0.8871(5) 0.100(4) Uani 0.505(10) 1 d PDU F 1
O3B_3 O 0.7840(8) 1.0542(6) 0.8848(6) 0.103(4) Uani 0.495(10) 1 d PDU F 2
O4A_3 O 0.6057(5) 1.1211(4) 0.8479(3) 0.061(2) Uani 0.529(8) 1 d PDU G 1
O4B_3 O 0.6466(6) 1.1195(4) 0.8726(4) 0.061(2) Uani 0.471(8) 1 d PDU G 2
O6_3 O -0.1991(2) 0.74116(18) 0.84272(18) 0.0596(11) Uani 1 1 d . . .
O7_3 O -0.2416(2) 0.7578(2) 1.03261(15) 0.0551(10) Uani 1 1 d . . .
O8_3 O 0.1952(3) 0.6244(3) 0.9352(2) 0.0817(16) Uani 1 1 d . . .
O9_3 O -0.2194(4) 1.0371(3) 0.4895(2) 0.0700(18) Uani 0.781(11) 1 d P . .
O10_3 O -0.0043(5) 0.5868(4) 0.6056(3) 0.151(3) Uani 1 1 d . . .
O11_3 O -0.0866(3) 0.8649(2) 1.1027(3) 0.0912(18) Uani 1 1 d D . .
O12_3 O -0.2041(4) 0.8762(3) 0.6079(3) 0.064(2) Uani 0.647(11) 1 d P . .
O13_3 O 0.4365(5) 0.9229(5) 0.4930(3) 0.135(4) Uani 0.802(15) 1 d P . .
O14_3 O 0.3035(6) 0.4754(4) 0.8939(4) 0.258(4) Uani 1 1 d . . .
O15_3 O -0.0730(7) 1.0114(7) 0.9341(7) 0.124(6) Uani 0.475(14) 1 d P . .
O21_3 O 0.3478(11) 0.7326(9) 0.5991(7) 0.087(6) Uani 0.316(12) 1 d PU . .
Cs1_4 Cs 0.3192(2) 0.80712(15) 0.50681(12) 0.0695(9) Uani 0.1439(13) 1 d PDU . .
O1_4 O 0.2999(14) 0.7842(8) 0.5238(8) 0.259(14) Uiso 0.58(2) 1 d PDU . .

loop_
_atom_site_aniso_label
_atom_site_aniso_U_11
_atom_site_aniso_U_22
_atom_site_aniso_U_33
_atom_site_aniso_U_23
_atom_site_aniso_U_13
_atom_site_aniso_U_12
Co1_1 0.01566(16) 0.01394(15) 0.0326(2) 0.00649(16) -0.00139(17) -0.00265(14)
N21_1 0.0168(11) 0.0192(11) 0.0274(13) 0.0049(10) -0.0017(10) -0.0028(9)
N22_1 0.0223(12) 0.0184(11) 0.0499(18) 0.0113(12) -0.0089(13) -0.0060(10)
N23_1 0.0200(12) 0.0156(11) 0.0429(16) 0.0082(11) -0.0074(12) -0.0022(9)
N24_1 0.0132(10) 0.0170(10) 0.0292(13) 0.0026(9) 0.0000(10) -0.0004(9)
C1_1 0.0148(12) 0.0169(12) 0.0316(16) 0.0054(11) 0.0007(12) 0.0001(10)
C2_1 0.0132(11) 0.0255(13) 0.0311(16) 0.0005(13) 0.0030(12) -0.0005(11)
C3_1 0.0151(12) 0.0259(14) 0.0314(17) 0.0009(13) 0.0034(12) -0.0019(11)
C4_1 0.0163(12) 0.0242(14) 0.0337(16) 0.0015(13) 0.0048(13) -0.0023(11)
C5_1 0.0249(15) 0.0262(15) 0.0358(18) 0.0060(14) -0.0003(14) -0.0094(13)
C6_1 0.0316(17) 0.0193(14) 0.0401(19) 0.0087(14) -0.0080(15) -0.0109(13)
C7_1 0.0380(19) 0.0231(15) 0.058(2) 0.0162(16) -0.0163(19) -0.0115(14)
C8_1 0.0290(18) 0.0209(14) 0.087(3) 0.0207(18) -0.021(2) -0.0092(13)
C9_1 0.0316(17) 0.0133(13) 0.084(3) 0.0150(16) -0.018(2) -0.0065(13)
C10_1 0.0246(17) 0.0190(15) 0.110(4) 0.017(2) -0.015(2) -0.0016(13)
C11_1 0.0220(15) 0.0187(13) 0.065(3) 0.0066(16) -0.0147(17) 0.0001(12)
C12_1 0.0209(14) 0.0202(14) 0.057(2) 0.0070(15) -0.0051(16) 0.0006(12)
C13_1 0.0191(13) 0.0198(13) 0.053(2) 0.0042(16) -0.0107(15) 0.0001(12)
C14_1 0.0177(13) 0.0182(13) 0.0391(18) 0.0069(13) -0.0036(13) -0.0027(11)
C15_1 0.0183(12) 0.0162(12) 0.0351(16) 0.0042(13) -0.0048(14) -0.0033(10)
C16_1 0.0173(12) 0.0147(12) 0.0300(15) 0.0026(11) 0.0009(12) -0.0009(10)
C17_1 0.0152(11) 0.0139(11) 0.0281(15) 0.0035(10) 0.0003(11) -0.0005(10)
C18_1 0.0161(12) 0.0159(12) 0.0326(16) 0.0025(11) 0.0024(12) 0.0006(10)
C19_1 0.0150(11) 0.0156(11) 0.0291(15) 0.0041(10) 0.0020(12) -0.0020(10)
C20_1 0.0203(14) 0.0228(14) 0.0293(16) 0.0011(12) 0.0023(13) -0.0001(12)
C25_1 0.0193(14) 0.0287(15) 0.0376(18) 0.0029(14) -0.0039(14) 0.0026(13)
C26_1 0.0196(14) 0.0277(15) 0.0325(17) -0.0039(14) 0.0039(13) -0.0006(12)
C27A_1 0.019(2) 0.033(3) 0.036(3) -0.011(2) -0.004(2) 0.001(2)
O28A_1 0.033(2) 0.049(3) 0.108(5) -0.029(3) 0.029(3) -0.013(2)
N29A_1 0.025(2) 0.032(3) 0.068(4) -0.007(3) 0.013(3) 0.001(2)
C27B_1 0.024(4) 0.036(4) 0.023(4) -0.003(3) 0.009(3) 0.006(3)
O28B_1 0.032(3) 0.031(3) 0.030(3) 0.005(3) 0.017(3) 0.001(3)
N29B_1 0.037(4) 0.039(4) 0.031(4) 0.001(4) 0.004(4) -0.001(4)
C30_1 0.0159(13) 0.0333(17) 0.0395(18) -0.0039(15) -0.0009(14) -0.0031(13)
C31_1 0.0197(15) 0.0425(19) 0.054(2) -0.0134(19) -0.0051(16) 0.0027(16)
C32_1 0.0276(18) 0.063(3) 0.044(2) -0.009(2) -0.0085(18) -0.0007(19)
O33_1 0.059(2) 0.0493(19) 0.068(2) -0.0102(18) -0.006(2) -0.0054(18)
N34_1 0.057(3) 0.108(4) 0.053(3) -0.007(3) -0.015(2) -0.033(3)
C35_1 0.0306(18) 0.040(2) 0.048(2) 0.0131(18) 0.0019(17) -0.0122(16)
C36_1 0.041(2) 0.0309(19) 0.073(3) 0.016(2) -0.011(2) -0.0143(17)
C37_1 0.075(3) 0.038(2) 0.063(3) 0.022(2) -0.028(3) -0.013(2)
C38_1 0.109(4) 0.083(3) 0.049(3) 0.027(3) -0.022(3) -0.062(3)
O39_1 0.221(6) 0.142(4) 0.054(3) 0.039(3) -0.009(3) -0.122(4)
N40_1 0.068(3) 0.094(4) 0.041(2) 0.014(2) -0.001(2) -0.027(3)
C41_1 0.0284(17) 0.0206(15) 0.084(3) 0.0062(19) -0.006(2) 0.0006(13)
C42_1 0.038(2) 0.038(2) 0.115(5) 0.003(3) 0.007(3) 0.010(2)
C43_1 0.046(3) 0.063(3) 0.121(6) -0.002(4) 0.002(4) 0.019(3)
O44_1 0.071(3) 0.122(4) 0.153(5) -0.079(4) 0.014(4) 0.008(3)
N45_1 0.111(5) 0.114(6) 0.137(6) 0.030(5) 0.064(5) 0.032(5)
C46_1 0.0256(17) 0.0296(17) 0.065(3) 0.0147(18) -0.0098(18) 0.0019(14)
C47_1 0.053(2) 0.0250(17) 0.059(3) -0.0026(18) -0.004(2) 0.0034(17)
C48_1 0.0206(15) 0.0308(16) 0.051(2) 0.0045(16) -0.0003(16) 0.0016(14)
C49_1 0.0209(16) 0.038(2) 0.067(3) -0.004(2) 0.0028(18) 0.0042(15)
C50_1 0.0201(15) 0.0356(18) 0.078(3) -0.001(2) 0.004(2) 0.0024(15)
O51_1 0.0323(14) 0.0422(16) 0.073(2) 0.0068(17) -0.0023(15) -0.0044(14)
N52_1 0.0300(16) 0.0381(17) 0.076(3) -0.0009(19) -0.0029(19) -0.0010(14)
C53_1 0.0185(13) 0.0197(13) 0.047(2) 0.0037(14) -0.0047(14) -0.0048(11)
C54_1 0.0247(15) 0.0242(14) 0.0304(17) -0.0011(13) 0.0015(14) -0.0025(13)
C55_1 0.0206(13) 0.0121(11) 0.0302(15) 0.0010(11) 0.0027(12) -0.0028(10)
C56_1 0.0332(16) 0.0261(15) 0.0303(17) -0.0042(13) 0.0109(15) -0.0133(14)
C57_1 0.0276(16) 0.0226(14) 0.0321(17) -0.0058(13) 0.0086(14) -0.0056(13)
O58_1 0.0292(13) 0.0384(14) 0.0491(17) 0.0053(13) 0.0036(13) -0.0032(12)
N59_1 0.0299(15) 0.0365(15) 0.0368(17) 0.0017(14) 0.0077(13) -0.0091(13)
C60_1 0.0230(14) 0.0200(13) 0.0385(18) 0.0027(14) 0.0012(15) 0.0020(11)
C61_1 0.0219(14) 0.0215(13) 0.0387(18) 0.0045(13) -0.0009(14) 0.0041(12)
O62_1 0.0465(17) 0.0406(15) 0.0399(15) 0.0119(12) -0.0014(14) 0.0058(13)
N63_1 0.0345(16) 0.0213(12) 0.059(2) -0.0012(14) 0.0031(18) -0.0003(12)
C65_1 0.0396(19) 0.0340(19) 0.042(2) 0.0036(16) 0.0135(17) -0.0091(16)
C66_1 0.0267(16) 0.0415(19) 0.0349(19) 0.0077(16) 0.0044(15) -0.0100(15)
C67_1 0.0358(19) 0.064(3) 0.049(2) 0.003(2) 0.0121(19) -0.024(2)
NB1_1 0.0219(13) 0.0288(14) 0.0432(18) -0.0052(13) 0.0046(13) -0.0014(11)
CB2_1 0.0197(14) 0.0252(15) 0.0374(18) -0.0036(14) 0.0027(13) -0.0036(12)
NB3_1 0.0160(12) 0.0230(12) 0.0356(15) 0.0035(11) -0.0001(11) -0.0005(10)
CB4_1 0.0197(14) 0.0251(15) 0.046(2) -0.0005(15) 0.0036(15) 0.0004(13)
CB5_1 0.0268(17) 0.0339(18) 0.051(2) -0.0068(18) -0.0033(17) -0.0075(15)
CB6_1 0.043(2) 0.0281(17) 0.045(2) -0.0053(16) -0.0073(19) -0.0012(16)
CB7_1 0.0306(17) 0.0293(16) 0.044(2) -0.0018(15) 0.0016(17) 0.0005(15)
CB8_1 0.0234(15) 0.0215(14) 0.0403(19) 0.0014(14) -0.0010(14) 0.0000(12)
CB9_1 0.0179(14) 0.0176(13) 0.0416(19) 0.0022(13) -0.0025(14) 0.0024(11)
CB10_1 0.032(2) 0.060(3) 0.072(3) -0.021(3) -0.001(2) -0.020(2)
CB11_1 0.051(3) 0.054(3) 0.056(3) -0.022(2) -0.009(2) -0.009(2)
CR1_1 0.0243(16) 0.0318(17) 0.046(2) -0.0066(16) 0.0071(16) -0.0010(14)
CR2_1 0.0216(14) 0.0318(16) 0.0313(17) -0.0061(14) 0.0054(14) -0.0047(13)
CR3_1 0.0312(17) 0.0343(18) 0.0358(19) -0.0049(15) 0.0083(16) -0.0038(15)
CR4_1 0.0276(17) 0.047(2) 0.041(2) -0.0004(18) 0.0080(17) -0.0096(17)
CR5_1 0.024(2) 0.115(5) 0.072(4) 0.014(4) 0.007(2) -0.006(3)
OR6_1 0.0212(11) 0.0471(16) 0.0587(18) 0.0068(15) 0.0059(13) -0.0017(13)
OR7_1 0.0296(12) 0.0265(12) 0.0366(14) -0.0012(11) 0.0079(11) 0.0030(10)
OR8A_1 0.045(3) 0.177(9) 0.104(6) -0.059(6) 0.020(4) 0.030(5)
OR8B_1 0.026(5) 0.097(9) 0.067(7) 0.039(7) -0.006(5) -0.009(5)
P1_1 0.0230(4) 0.0470(5) 0.0320(5) 0.0021(4) 0.0053(4) -0.0065(4)
OP2_1 0.0437(15) 0.0335(13) 0.0386(15) -0.0038(12) 0.0149(13) -0.0068(12)
OP3_1 0.0304(13) 0.0432(14) 0.0304(13) 0.0045(12) 0.0017(11) -0.0095(11)
OP4_1 0.0291(13) 0.0627(19) 0.0329(14) 0.0041(14) 0.0076(12) -0.0001(14)
OP5_1 0.0292(14) 0.075(2) 0.0439(17) -0.0016(17) -0.0040(13) -0.0074(15)
S70_2 0.0319(5) 0.0405(5) 0.0423(6) 0.0103(5) -0.0029(4) -0.0101(4)
C71_2 0.041(2) 0.077(4) 0.053(3) 0.014(3) -0.010(2) -0.006(2)
C72A_2 0.031(3) 0.092(6) 0.040(4) 0.006(4) -0.016(3) -0.010(3)
C73A_2 0.043(3) 0.059(4) 0.050(4) -0.002(3) -0.010(3) -0.013(3)
O74A_2 0.042(3) 0.087(4) 0.060(3) -0.010(3) -0.004(3) -0.001(3)
N75A_2 0.046(3) 0.068(4) 0.042(3) 0.000(3) -0.008(3) -0.009(3)
C76A_2 0.062(5) 0.091(6) 0.052(4) 0.009(4) -0.020(4) -0.020(4)
C77A_2 0.065(5) 0.091(6) 0.058(5) 0.001(4) -0.011(4) -0.028(5)
O78A_2 0.078(4) 0.075(4) 0.131(7) -0.009(5) -0.021(5) -0.026(4)
O79A_2 0.053(3) 0.093(5) 0.102(5) -0.004(4) -0.025(4) 0.004(3)
N80A_2 0.061(4) 0.084(5) 0.047(3) -0.022(3) -0.007(3) -0.015(4)
C72B_2 0.050(9) 0.129(13) 0.010(5) 0.010(7) -0.011(6) 0.000(10)
C73B_2 0.059(10) 0.106(14) 0.073(11) -0.019(12) -0.016(10) 0.010(11)
O74B_2 0.058(9) 0.089(11) 0.113(14) 0.019(10) -0.016(9) -0.006(8)
N75B_2 0.074(11) 0.141(15) 0.101(13) -0.032(12) -0.034(10) -0.019(12)
C76B_2 0.092(15) 0.159(18) 0.095(15) 0.035(15) -0.004(14) -0.006(16)
C77B_2 0.134(17) 0.148(18) 0.122(17) 0.030(16) -0.029(16) -0.013(17)
O78B_2 0.136(18) 0.18(2) 0.094(14) -0.014(15) 0.012(14) -0.010(17)
O79B_2 0.28(4) 0.26(4) 0.29(4) 0.08(3) -0.07(4) -0.03(4)
N80B_2 0.063(10) 0.100(13) 0.070(11) 0.018(10) 0.018(9) -0.036(10)
C81_2 0.096(5) 0.096(5) 0.056(3) 0.005(3) -0.023(3) -0.039(4)
O82_2 0.112(4) 0.116(4) 0.064(3) -0.003(3) -0.004(3) -0.052(3)
C83_2 0.093(5) 0.092(5) 0.085(5) -0.014(4) -0.026(4) 0.006(4)
C84_2 0.082(5) 0.115(6) 0.072(4) -0.028(4) -0.009(4) -0.011(5)
C85A_2 0.034(5) 0.060(6) 0.088(8) 0.004(6) -0.014(5) -0.003(5)
N86A_2 0.048(4) 0.048(4) 0.048(4) -0.002(4) -0.006(4) -0.010(4)
C87A_2 0.062(7) 0.097(10) 0.077(8) 0.006(8) -0.025(7) 0.004(7)
O88A_2 0.112(8) 0.058(5) 0.056(5) 0.000(4) -0.009(5) -0.027(5)
O89A_2 0.138(9) 0.061(6) 0.137(10) 0.024(6) 0.074(8) -0.005(6)
C85B_2 0.057(7) 0.147(13) 0.095(10) -0.018(10) -0.020(7) 0.035(8)
N86B_2 0.099(9) 0.115(9) 0.091(8) 0.035(8) 0.026(7) 0.013(8)
C87B_2 0.084(9) 0.148(13) 0.119(12) -0.012(11) -0.029(9) 0.043(10)
O88B_2 0.068(7) 0.28(2) 0.189(15) -0.059(15) -0.042(9) 0.029(11)
O89B_2 0.218(14) 0.204(14) 0.082(8) 0.024(9) -0.003(10) 0.132(11)
O1A_3 0.047(2) 0.058(2) 0.055(2) -0.0139(19) -0.0032(19) -0.0162(19)
O1B_3 0.035(8) 0.068(9) 0.046(8) -0.010(8) 0.003(7) -0.005(8)
O2A_3 0.096(6) 0.104(6) 0.071(5) 0.023(4) -0.009(4) -0.014(5)
O2B_3 0.101(8) 0.117(8) 0.083(7) 0.016(7) -0.003(7) 0.001(8)
O3A_3 0.084(6) 0.109(7) 0.108(7) 0.003(6) -0.035(6) 0.004(6)
O3B_3 0.086(6) 0.106(7) 0.119(7) 0.011(6) -0.031(6) -0.004(6)
O4A_3 0.050(4) 0.061(4) 0.073(4) 0.028(3) 0.015(3) 0.011(3)
O4B_3 0.068(5) 0.055(4) 0.061(5) -0.003(4) 0.009(4) -0.004(4)
O6_3 0.0488(19) 0.0469(18) 0.083(3) 0.0112(19) 0.011(2) 0.0077(16)
O7_3 0.0290(15) 0.081(3) 0.055(2) 0.0081(19) 0.0089(15) -0.0052(16)
O8_3 0.051(2) 0.113(4) 0.081(3) -0.011(3) -0.002(2) -0.016(3)
O9_3 0.063(3) 0.090(4) 0.057(3) 0.003(3) 0.000(3) 0.010(3)
O10_3 0.158(5) 0.195(6) 0.100(4) 0.052(4) -0.016(4) -0.114(5)
O11_3 0.057(2) 0.062(3) 0.155(5) -0.002(3) 0.037(3) 0.003(2)
O12_3 0.056(4) 0.078(4) 0.058(4) 0.002(3) -0.014(3) -0.004(3)
O13_3 0.110(5) 0.221(10) 0.075(5) -0.022(5) -0.004(4) 0.086(6)
O14_3 0.130(6) 0.266(6) 0.379(9) 0.270(5) -0.090(6) -0.057(6)
O15_3 0.067(7) 0.128(10) 0.176(15) -0.045(10) -0.025(8) 0.045(7)
O21_3 0.090(11) 0.094(12) 0.076(9) -0.017(9) -0.037(8) -0.007(9)
Cs1_4 0.0756(17) 0.0715(16) 0.0613(15) 0.0163(12) 0.0176(13) 0.0231(13)

loop_
_atom_type_symbol
_atom_type_description
_atom_type_scat_dispersion_real
_atom_type_scat_dispersion_imag
_atom_type_scat_source
C C 0.0033 0.0016 'International Tables Vol C Tables 4.2.6.8 and 6.1.1.4'
H H 0.0000 0.0000 'International Tables Vol C Tables 4.2.6.8 and 6.1.1.4'
N N 0.0061 0.0033 'International Tables Vol C Tables 4.2.6.8 and 6.1.1.4'
O O 0.0106 0.0060 'International Tables Vol C Tables 4.2.6.8 and 6.1.1.4'
P P 0.1023 0.0942 'International Tables Vol C Tables 4.2.6.8 and 6.1.1.4'
Co Co 0.3462 1.1661 'International Tables Vol C Tables 4.2.6.8 and 6.1.1.4'
S S 0.1246 0.1234 'International Tables Vol C Tables 4.2.6.8 and 6.1.1.4'
Cs Cs -0.3680 2.1192 'International Tables Vol C Tables 4.2.6.8 and 6.1.1.4'

loop_
_geom_angle_atom_site_label_1
_geom_angle_atom_site_label_2
_geom_angle_atom_site_label_3
_geom_angle
_geom_angle_site_symmetry_1
_geom_angle_site_symmetry_3
_geom_angle_publ_flag
N21_1 Co1_1 N24_1 82.83(11) . . ?
N21_1 Co1_1 N23_1 172.98(12) . . ?
N24_1 Co1_1 N23_1 91.12(11) . . ?
N21_1 Co1_1 N22_1 90.02(13) . . ?
N24_1 Co1_1 N22_1 171.27(13) . . ?
N23_1 Co1_1 N22_1 96.30(12) . . ?
N21_1 Co1_1 NB3_1 92.07(12) . . ?
N24_1 Co1_1 NB3_1 95.56(12) . . ?
N23_1 Co1_1 NB3_1 84.92(13) . . ?
N22_1 Co1_1 NB3_1 89.68(14) . . ?
N21_1 Co1_1 S70_2 88.78(9) . . ?
N24_1 Co1_1 S70_2 87.10(9) . . ?
N23_1 Co1_1 S70_2 94.51(11) . . ?
N22_1 Co1_1 S70_2 87.74(11) . . ?
NB3_1 Co1_1 S70_2 177.29(9) . . ?
C4_1 N21_1 C1_1 113.6(3) . . ?
C4_1 N21_1 Co1_1 129.1(2) . . ?
C1_1 N21_1 Co1_1 117.2(2) . . ?
C9_1 N22_1 C6_1 110.4(3) . . ?
C9_1 N22_1 Co1_1 122.3(3) . . ?
C6_1 N22_1 Co1_1 127.0(2) . . ?
C11_1 N23_1 C14_1 110.3(3) . . ?
C11_1 N23_1 Co1_1 123.0(2) . . ?
C14_1 N23_1 Co1_1 126.2(2) . . ?
C16_1 N24_1 C19_1 111.7(2) . . ?
C16_1 N24_1 Co1_1 131.8(2) . . ?
C19_1 N24_1 Co1_1 114.74(18) . . ?
N21_1 C1_1 C20_1 111.4(3) . . ?
N21_1 C1_1 C19_1 101.7(2) . . ?
C20_1 C1_1 C19_1 108.8(3) . . ?
N21_1 C1_1 C2_1 101.8(2) . . ?
C20_1 C1_1 C2_1 113.1(3) . . ?
C19_1 C1_1 C2_1 119.1(3) . . ?
C25_1 C2_1 C26_1 107.5(3) . . ?
C25_1 C2_1 C3_1 113.4(3) . . ?
C26_1 C2_1 C3_1 107.5(3) . . ?
C25_1 C2_1 C1_1 114.3(3) . . ?
C26_1 C2_1 C1_1 111.8(3) . . ?
C3_1 C2_1 C1_1 102.1(2) . . ?
C4_1 C3_1 C30_1 108.3(3) . . ?
C4_1 C3_1 C2_1 101.8(2) . . ?
C30_1 C3_1 C2_1 119.0(3) . . ?
N21_1 C4_1 C5_1 125.2(3) . . ?
N21_1 C4_1 C3_1 111.3(3) . . ?
C5_1 C4_1 C3_1 123.5(3) . . ?
C6_1 C5_1 C4_1 120.2(3) . . ?
C6_1 C5_1 C35_1 123.6(3) . . ?
C4_1 C5_1 C35_1 116.1(3) . . ?
C5_1 C6_1 N22_1 123.7(3) . . ?
C5_1 C6_1 C7_1 129.5(4) . . ?
N22_1 C6_1 C7_1 106.8(3) . . ?
C36_1 C7_1 C8_1 111.9(4) . . ?
C36_1 C7_1 C37_1 111.3(4) . . ?
C8_1 C7_1 C37_1 103.3(4) . . ?
C36_1 C7_1 C6_1 119.6(4) . . ?
C8_1 C7_1 C6_1 100.2(3) . . ?
C37_1 C7_1 C6_1 108.9(3) . . ?
C9_1 C8_1 C41_1 112.0(4) . . ?
C9_1 C8_1 C7_1 99.7(3) . . ?
C41_1 C8_1 C7_1 113.0(3) . . ?
N22_1 C9_1 C10_1 125.9(3) . . ?
N22_1 C9_1 C8_1 110.4(3) . . ?
C10_1 C9_1 C8_1 123.6(3) . . ?
C9_1 C10_1 C11_1 125.4(4) . . ?
N23_1 C11_1 C10_1 125.0(3) . . ?
N23_1 C11_1 C12_1 113.5(3) . . ?
C10_1 C11_1 C12_1 121.5(3) . . ?
C11_1 C12_1 C46_1 108.9(4) . . ?
C11_1 C12_1 C47_1 109.6(4) . . ?
C46_1 C12_1 C47_1 109.1(3) . . ?
C11_1 C12_1 C13_1 102.0(3) . . ?
C46_1 C12_1 C13_1 111.3(3) . . ?
C47_1 C12_1 C13_1 115.5(4) . . ?
C48_1 C13_1 C14_1 110.9(3) . . ?
C48_1 C13_1 C12_1 115.8(3) . . ?
C14_1 C13_1 C12_1 103.5(3) . . ?
C15_1 C14_1 N23_1 125.5(3) . . ?
C15_1 C14_1 C13_1 123.9(3) . . ?
N23_1 C14_1 C13_1 110.5(3) . . ?
C14_1 C15_1 C16_1 121.2(3) . . ?
C14_1 C15_1 C53_1 118.2(3) . . ?
C16_1 C15_1 C53_1 120.5(3) . . ?
N24_1 C16_1 C15_1 123.1(3) . . ?
N24_1 C16_1 C17_1 110.8(3) . . ?
C15_1 C16_1 C17_1 126.2(3) . . ?
C55_1 C17_1 C54_1 109.3(3) . . ?
C55_1 C17_1 C16_1 114.4(3) . . ?
C54_1 C17_1 C16_1 108.7(3) . . ?
C55_1 C17_1 C18_1 112.5(3) . . ?
C54_1 C17_1 C18_1 111.2(3) . . ?
C16_1 C17_1 C18_1 100.5(2) . . ?
C19_1 C18_1 C60_1 113.7(3) . . ?
C19_1 C18_1 C17_1 102.5(2) . . ?
C60_1 C18_1 C17_1 116.6(3) . . ?
N24_1 C19_1 C18_1 101.8(2) . . ?
N24_1 C19_1 C1_1 106.4(2) . . ?
C18_1 C19_1 C1_1 123.6(3) . . ?
C27_1 C26_1 C27_1 93.3(5) . . ?
C27_1 C26_1 C2_1 114.8(4) . . ?
C27_1 C26_1 C2_1 126.7(4) . . ?
O28_1 C27_1 N29_1 121.7(6) . . ?
O28_1 C27_1 C26_1 124.3(6) . . ?
N29_1 C27_1 C26_1 113.9(5) . . ?
O28_1 C27_1 N29_1 124.4(9) . . ?
O28_1 C27_1 C26_1 119.0(8) . . ?
N29_1 C27_1 C26_1 116.5(8) . . ?
O21_3 N29_1 C27_1 162.8(16) . . ?
O21_3 N29_1 Cs1_4 55.1(12) . . ?
C27_1 N29_1 Cs1_4 119.8(7) . . ?
C31_1 C30_1 C3_1 113.3(3) . . ?
C32_1 C31_1 C30_1 110.3(4) . . ?
O33_1 C32_1 N34_1 124.8(5) . . ?
O33_1 C32_1 C31_1 120.9(5) . . ?
N34_1 C32_1 C31_1 114.3(5) . . ?
C38_1 C37_1 C7_1 116.2(5) . . ?
O39_1 C38_1 N40_1 120.4(7) . . ?
O39_1 C38_1 C37_1 121.4(7) . . ?
N40_1 C38_1 C37_1 118.2(5) . . ?
C8_1 C41_1 C42_1 114.2(4) . . ?
C43_1 C42_1 C41_1 114.7(5) . . ?
O44_1 C43_1 N45_1 126.6(9) . . ?
O44_1 C43_1 C42_1 118.4(7) . . ?
N45_1 C43_1 C42_1 115.0(7) . . ?
C43_1 N45_1 Cs1_4 128.6(6) . 2_575 ?
C13_1 C48_1 C49_1 115.5(4) . . ?
C50_1 C49_1 C48_1 112.2(4) . . ?
O51_1 C50_1 N52_1 122.6(5) . . ?
O51_1 C50_1 C49_1 121.8(4) . . ?
N52_1 C50_1 C49_1 115.6(5) . . ?
C17_1 C55_1 C56_1 115.0(3) . . ?
C57_1 C56_1 C55_1 110.7(3) . . ?
O58_1 C57_1 N59_1 122.7(4) . . ?
O58_1 C57_1 C56_1 120.8(4) . . ?
N59_1 C57_1 C56_1 116.4(3) . . ?
C57_1 N59_1 C65_1 122.8(4) . . ?
C61_1 C60_1 C18_1 115.3(3) . . ?
O62_1 C61_1 N63_1 122.6(4) . . ?
O62_1 C61_1 C60_1 120.2(3) . . ?
N63_1 C61_1 C60_1 117.2(4) . . ?
N59_1 C65_1 C66_1 113.0(3) . . ?
OP3_1 C66_1 C65_1 106.7(3) . . ?
OP3_1 C66_1 C67_1 107.7(3) . . ?
C65_1 C66_1 C67_1 111.4(4) . . ?
CB2_1 NB1_1 CB8_1 106.7(3) . . ?
CB2_1 NB1_1 CR1_1 125.5(3) . . ?
CB8_1 NB1_1 CR1_1 125.2(4) . . ?
NB3_1 CB2_1 NB1_1 113.2(3) . . ?
CB2_1 NB3_1 CB9_1 104.9(3) . . ?
CB2_1 NB3_1 Co1_1 122.2(3) . . ?
CB9_1 NB3_1 Co1_1 132.7(2) . . ?
CB5_1 CB4_1 CB9_1 119.3(4) . . ?
CB4_1 CB5_1 CB6_1 120.9(4) . . ?
CB4_1 CB5_1 CB10_1 120.3(4) . . ?
CB6_1 CB5_1 CB10_1 118.8(4) . . ?
CB7_1 CB6_1 CB5_1 120.6(4) . . ?
CB7_1 CB6_1 CB11_1 118.5(4) . . ?
CB5_1 CB6_1 CB11_1 120.9(4) . . ?
CB6_1 CB7_1 CB8_1 117.6(4) . . ?
NB1_1 CB8_1 CB7_1 131.8(4) . . ?
NB1_1 CB8_1 CB9_1 105.5(3) . . ?
CB7_1 CB8_1 CB9_1 122.7(3) . . ?
NB3_1 CB9_1 CB8_1 109.6(3) . . ?
NB3_1 CB9_1 CB4_1 131.4(4) . . ?
CB8_1 CB9_1 CB4_1 118.8(4) . . ?
CB6_1 CB11_1 Cs1_4 110.8(3) . 2_575 ?
OR6_1 CR1_1 NB1_1 107.9(4) . . ?
OR6_1 CR1_1 CR2_1 106.4(3) . . ?
NB1_1 CR1_1 CR2_1 112.1(3) . . ?
OR7_1 CR2_1 CR1_1 108.6(3) . . ?
OR7_1 CR2_1 CR3_1 110.6(3) . . ?
CR1_1 CR2_1 CR3_1 99.6(3) . . ?
OP2_1 CR3_1 CR4_1 111.7(3) . . ?
OP2_1 CR3_1 CR2_1 111.3(3) . . ?
CR4_1 CR3_1 CR2_1 102.4(3) . . ?
OR6_1 CR4_1 CR5_1 107.7(4) . . ?
OR6_1 CR4_1 CR3_1 105.1(3) . . ?
CR5_1 CR4_1 CR3_1 114.4(4) . . ?
OR8_1 CR5_1 OR8_1 100.5(10) . . ?
OR8_1 CR5_1 CR4_1 114.0(8) . . ?
OR8_1 CR5_1 CR4_1 115.2(6) . . ?
CR1_1 OR6_1 CR4_1 110.0(3) . . ?
OP5_1 P1_1 OP4_1 116.8(2) . . ?
OP5_1 P1_1 OP3_1 106.5(2) . . ?
OP4_1 P1_1 OP3_1 112.62(19) . . ?
OP5_1 P1_1 OP2_1 110.81(19) . . ?
OP4_1 P1_1 OP2_1 108.99(18) . . ?
OP3_1 P1_1 OP2_1 99.78(16) . . ?
CR3_1 OP2_1 P1_1 123.4(3) . . ?
C66_1 OP3_1 P1_1 120.6(3) . . ?
C71_2 S70_2 Co1_1 111.3(2) . . ?
C71_2 S70_2 Cs1_4 80.1(2) . . ?
Co1_1 S70_2 Cs1_4 168.23(6) . . ?
C72_2 C71_2 C72_2 14.4(6) . . ?
C72_2 C71_2 S70_2 124.2(6) . . ?
C72_2 C71_2 S70_2 109.7(4) . . ?
N80_2 C72_2 C73_2 108.2(6) . . ?
N80_2 C72_2 C71_2 107.9(6) . . ?
C73_2 C72_2 C71_2 109.8(6) . . ?
O74_2 C73_2 N75_2 122.9(7) . . ?
O74_2 C73_2 C72_2 118.8(6) . . ?
N75_2 C73_2 C72_2 118.2(6) . . ?
C73_2 N75_2 C76_2 122.5(7) . . ?
N75_2 C76_2 C77_2 113.1(7) . . ?
N75_2 C76_2 Cs1_4 105.8(5) . 3_466 ?
C77_2 C76_2 Cs1_4 134.3(5) . 3_466 ?
O78_2 C77_2 O79_2 124.6(10) . . ?
O78_2 C77_2 C76_2 124.2(9) . . ?
O79_2 C77_2 C76_2 111.0(8) . . ?
C81_2 N80_2 C72_2 116.4(7) . . ?
C81_2 N80_2 Cs1_4 108.9(5) . . ?
C72_2 N80_2 Cs1_4 133.8(5) . . ?
N80_2 C72_2 C73_2 128.5(15) . . ?
N80_2 C72_2 C71_2 103.5(11) . . ?
C73_2 C72_2 C71_2 100.1(10) . . ?
O74_2 C73_2 N75_2 121.9(15) . . ?
O74_2 C73_2 C72_2 133.9(14) . . ?
N75_2 C73_2 C72_2 104.1(12) . . ?
C73_2 N75_2 C76_2 112.8(18) . . ?
N75_2 C76_2 C77_2 117.4(19) . . ?
N75_2 C76_2 Cs1_4 90.6(15) . 3_466 ?
C77_2 C76_2 Cs1_4 86.3(14) . 3_466 ?
O78_2 C77_2 O79_2 126(3) . . ?
O78_2 C77_2 C76_2 118(2) . . ?
O79_2 C77_2 C76_2 116(3) . . ?
C77_2 O78_2 Cs1_4 103.9(15) . 3_466 ?
C81_2 N80_2 C72_2 132.2(15) . . ?
C81_2 N80_2 Cs1_4 98.9(9) . . ?
C72_2 N80_2 Cs1_4 128.2(9) . . ?
O82_2 C81_2 N80_2 119.5(8) . . ?
O82_2 C81_2 N80_2 110.7(10) . . ?
N80_2 C81_2 N80_2 8.9(9) . . ?
O82_2 C81_2 C83_2 124.5(7) . . ?
N80_2 C81_2 C83_2 115.9(7) . . ?
N80_2 C81_2 C83_2 124.8(10) . . ?
O82_2 C81_2 Cs1_4 170.1(6) . . ?
N80_2 C81_2 Cs1_4 51.2(4) . . ?
N80_2 C81_2 Cs1_4 60.1(8) . . ?
C83_2 C81_2 Cs1_4 64.8(5) . . ?
C81_2 C83_2 C84_2 115.1(7) . . ?
C81_2 C83_2 Cs1_4 93.1(5) . . ?
C84_2 C83_2 Cs1_4 128.8(6) . . ?
C85_2 C84_2 C83_2 125.8(8) . . ?
C85_2 C84_2 C85_2 31.9(6) . . ?
C83_2 C84_2 C85_2 105.6(8) . . ?
N86_2 C85_2 C84_2 115.0(8) . . ?
N86_2 C85_2 C87_2 115.1(10) . . ?
C84_2 C85_2 C87_2 106.0(8) . . ?
O88_2 C87_2 O89_2 126.1(13) . . ?
O88_2 C87_2 C85_2 124.4(13) . . ?
O89_2 C87_2 C85_2 109.4(12) . . ?
N86_2 C85_2 C87_2 104.4(12) . . ?
N86_2 C85_2 C84_2 112.4(9) . . ?
C87_2 C85_2 C84_2 122.9(10) . . ?
C85_2 N86_2 Cs1_4 122.2(9) . . ?
O89_2 C87_2 O88_2 129.3(18) . . ?
O89_2 C87_2 C85_2 122.5(17) . . ?
O88_2 C87_2 C85_2 108.2(17) . . ?
O89_2 C87_2 Cs1_4 106.3(12) . 3_466 ?
O88_2 C87_2 Cs1_4 25.9(10) . 3_466 ?
C85_2 C87_2 Cs1_4 128.8(11) . 3_466 ?
C87_2 O88_2 Cs1_4 141.4(15) . 3_466 ?
N29_1 O21_3 Cs1_4 109.2(15) . . ?
O1_4 Cs1_4 O88_2 100(2) . 3_566 ?
O1_4 Cs1_4 O21_3 38(2) . . ?
O88_2 Cs1_4 O21_3 62.9(6) 3_566 . ?
O1_4 Cs1_4 O13_3 149.0(19) . . ?
O88_2 Cs1_4 O13_3 57.0(6) 3_566 . ?
O21_3 Cs1_4 O13_3 115.0(4) . . ?
O1_4 Cs1_4 N80_2 39.6(19) . . ?
O88_2 Cs1_4 N80_2 126.9(4) 3_566 . ?
O21_3 Cs1_4 N80_2 69.8(4) . . ?
O13_3 Cs1_4 N80_2 134.7(2) . . ?
O1_4 Cs1_4 N45_1 141.3(19) . 2_574 ?
O88_2 Cs1_4 N45_1 106.2(4) 3_566 2_574 ?
O21_3 Cs1_4 N45_1 154.2(4) . 2_574 ?
O13_3 Cs1_4 N45_1 69.5(2) . 2_574 ?
N80_2 Cs1_4 N45_1 126.7(2) . 2_574 ?
O1_4 Cs1_4 N29_1 52(2) . . ?
O88_2 Cs1_4 N29_1 49.7(5) 3_566 . ?
O21_3 Cs1_4 N29_1 15.7(4) . . ?
O13_3 Cs1_4 N29_1 99.3(2) . . ?
N80_2 Cs1_4 N29_1 79.2(2) . . ?
N45_1 Cs1_4 N29_1 152.7(2) 2_574 . ?
O1_4 Cs1_4 N80_2 40.3(19) . . ?
O88_2 Cs1_4 N80_2 126.4(6) 3_566 . ?
O21_3 Cs1_4 N80_2 69.9(5) . . ?
O13_3 Cs1_4 N80_2 133.6(3) . . ?
N80_2 Cs1_4 N80_2 1.2(3) . . ?
N45_1 Cs1_4 N80_2 127.1(4) 2_574 . ?
N29_1 Cs1_4 N80_2 79.0(4) . . ?
O1_4 Cs1_4 O78_2 60.1(19) . 3_566 ?
O88_2 Cs1_4 O78_2 55.8(7) 3_566 3_566 ?
O21_3 Cs1_4 O78_2 39.6(5) . 3_566 ?
O13_3 Cs1_4 O78_2 110.4(5) . 3_566 ?
N80_2 Cs1_4 O78_2 99.7(5) . 3_566 ?
N45_1 Cs1_4 O78_2 114.7(4) 2_574 3_566 ?
N29_1 Cs1_4 O78_2 44.3(4) . 3_566 ?
N80_2 Cs1_4 O78_2 100.3(5) . 3_566 ?
O1_4 Cs1_4 C83_2 27.0(19) . . ?
O88_2 Cs1_4 C83_2 121.6(6) 3_566 . ?
O21_3 Cs1_4 C83_2 62.1(4) . . ?
O13_3 Cs1_4 C83_2 175.7(2) . . ?
N80_2 Cs1_4 C83_2 42.0(2) . . ?
N45_1 Cs1_4 C83_2 114.6(2) 2_574 . ?
N29_1 Cs1_4 C83_2 77.6(2) . . ?
N80_2 Cs1_4 C83_2 43.1(3) . . ?
O78_2 Cs1_4 C83_2 69.6(5) 3_566 . ?
O1_4 Cs1_4 CB11_1 108.4(19) . 2_574 ?
O88_2 Cs1_4 CB11_1 134.4(6) 3_566 2_574 ?
O21_3 Cs1_4 CB11_1 133.7(4) . 2_574 ?
O13_3 Cs1_4 CB11_1 81.5(2) . 2_574 ?
N80_2 Cs1_4 CB11_1 68.98(18) . 2_574 ?
N45_1 Cs1_4 CB11_1 71.30(18) 2_574 2_574 ?
N29_1 Cs1_4 CB11_1 133.3(2) . 2_574 ?
N80_2 Cs1_4 CB11_1 68.5(3) . 2_574 ?
O78_2 Cs1_4 CB11_1 167.8(5) 3_566 2_574 ?
C83_2 Cs1_4 CB11_1 98.35(19) . 2_574 ?
O1_4 Cs1_4 N86_2 74.8(19) . . ?
O88_2 Cs1_4 N86_2 143.0(6) 3_566 . ?
O21_3 Cs1_4 N86_2 106.6(4) . . ?
O13_3 Cs1_4 N86_2 136.2(3) . . ?
N80_2 Cs1_4 N86_2 72.2(3) . . ?
N45_1 Cs1_4 N86_2 67.0(3) 2_574 . ?
N29_1 Cs1_4 N86_2 122.2(3) . . ?
N80_2 Cs1_4 N86_2 73.3(4) . . ?
O78_2 Cs1_4 N86_2 92.7(4) 3_566 . ?
C83_2 Cs1_4 N86_2 47.7(3) . . ?
CB11_1 Cs1_4 N86_2 79.8(3) 2_574 . ?

loop_
_geom_bond_atom_site_label_1
_geom_bond_atom_site_label_2
_geom_bond_distance
_geom_bond_site_symmetry_2
_geom_bond_publ_flag
Co1_1 N21_1 1.883(3) . ?
Co1_1 N24_1 1.887(3) . ?
Co1_1 N23_1 1.911(3) . ?
Co1_1 N22_1 1.914(3) . ?
Co1_1 NB3_1 2.074(3) . ?
Co1_1 S70_2 2.2954(14) . ?
N21_1 C4_1 1.294(4) . ?
N21_1 C1_1 1.485(4) . ?
N22_1 C9_1 1.344(5) . ?
N22_1 C6_1 1.382(5) . ?
N23_1 C11_1 1.343(4) . ?
N23_1 C14_1 1.389(4) . ?
N24_1 C16_1 1.289(4) . ?
N24_1 C19_1 1.484(4) . ?
C1_1 C20_1 1.531(5) . ?
C1_1 C19_1 1.551(4) . ?
C1_1 C2_1 1.580(4) . ?
C2_1 C25_1 1.525(5) . ?
C2_1 C26_1 1.552(5) . ?
C2_1 C3_1 1.558(5) . ?
C3_1 C4_1 1.512(5) . ?
C3_1 C30_1 1.554(5) . ?
C4_1 C5_1 1.467(5) . ?
C5_1 C6_1 1.364(5) . ?
C5_1 C35_1 1.506(5) . ?
C6_1 C7_1 1.548(5) . ?
C7_1 C36_1 1.529(6) . ?
C7_1 C8_1 1.539(7) . ?
C7_1 C37_1 1.547(7) . ?
C8_1 C9_1 1.504(5) . ?
C8_1 C41_1 1.515(8) . ?
C9_1 C10_1 1.384(6) . ?
C10_1 C11_1 1.387(5) . ?
C11_1 C12_1 1.526(5) . ?
C12_1 C46_1 1.527(6) . ?
C12_1 C47_1 1.537(7) . ?
C12_1 C13_1 1.563(5) . ?
C13_1 C48_1 1.526(6) . ?
C13_1 C14_1 1.539(5) . ?
C14_1 C15_1 1.378(4) . ?
C15_1 C16_1 1.452(4) . ?
C15_1 C53_1 1.511(4) . ?
C16_1 C17_1 1.543(4) . ?
C17_1 C55_1 1.537(4) . ?
C17_1 C54_1 1.541(5) . ?
C17_1 C18_1 1.552(4) . ?
C18_1 C19_1 1.520(4) . ?
C18_1 C60_1 1.539(4) . ?
C26_1 C27_1 1.480(7) . ?
C26_1 C27_1 1.541(10) . ?
C27_1 O28_1 1.215(8) . ?
C27_1 N29_1 1.323(8) . ?
C27_1 O28_1 1.231(12) . ?
C27_1 N29_1 1.353(14) . ?
N29_1 O21_3 0.955(18) . ?
N29_1 Cs1_4 3.327(10) . ?
C30_1 C31_1 1.527(5) . ?
C31_1 C32_1 1.513(7) . ?
C32_1 O33_1 1.247(7) . ?
C32_1 N34_1 1.321(8) . ?
C37_1 C38_1 1.461(10) . ?
C38_1 O39_1 1.233(8) . ?
C38_1 N40_1 1.374(9) . ?
C41_1 C42_1 1.534(8) . ?
C42_1 C43_1 1.490(11) . ?
C43_1 O44_1 1.204(9) . ?
C43_1 N45_1 1.307(11) . ?
N45_1 Cs1_4 3.240(10) 2_575 ?
C48_1 C49_1 1.549(5) . ?
C49_1 C50_1 1.474(7) . ?
C50_1 O51_1 1.231(6) . ?
C50_1 N52_1 1.337(6) . ?
C55_1 C56_1 1.539(5) . ?
C56_1 C57_1 1.527(5) . ?
C57_1 O58_1 1.232(5) . ?
C57_1 N59_1 1.334(5) . ?
N59_1 C65_1 1.445(5) . ?
C60_1 C61_1 1.511(5) . ?
C61_1 O62_1 1.239(5) . ?
C61_1 N63_1 1.332(5) . ?
C65_1 C66_1 1.515(6) . ?
C66_1 OP3_1 1.445(5) . ?
C66_1 C67_1 1.521(6) . ?
NB1_1 CB2_1 1.359(5) . ?
NB1_1 CB8_1 1.386(5) . ?
NB1_1 CR1_1 1.451(5) . ?
CB2_1 NB3_1 1.318(5) . ?
NB3_1 CB9_1 1.395(5) . ?
CB4_1 CB5_1 1.371(6) . ?
CB4_1 CB9_1 1.400(5) . ?
CB5_1 CB6_1 1.420(7) . ?
CB5_1 CB10_1 1.506(6) . ?
CB6_1 CB7_1 1.373(6) . ?
CB6_1 CB11_1 1.514(7) . ?
CB7_1 CB8_1 1.394(6) . ?
CB8_1 CB9_1 1.395(6) . ?
CB11_1 Cs1_4 3.565(6) 2_575 ?
CR1_1 OR6_1 1.414(5) . ?
CR1_1 CR2_1 1.535(6) . ?
CR2_1 OR7_1 1.399(5) . ?
CR2_1 CR3_1 1.540(5) . ?
CR3_1 OP2_1 1.424(5) . ?
CR3_1 CR4_1 1.524(6) . ?
CR4_1 OR6_1 1.453(6) . ?
CR4_1 CR5_1 1.521(7) . ?
CR5_1 OR8_1 1.284(14) . ?
CR5_1 OR8_1 1.354(13) . ?
P1_1 OP5_1 1.486(4) . ?
P1_1 OP4_1 1.499(3) . ?
P1_1 OP3_1 1.579(3) . ?
P1_1 OP2_1 1.602(3) . ?
S70_2 C71_2 1.816(5) . ?
S70_2 Cs1_4 4.149(3) . ?
C71_2 C72_2 1.555(13) . ?
C71_2 C72_2 1.569(9) . ?
C72_2 N80_2 1.433(10) . ?
C72_2 C73_2 1.526(9) . ?
C73_2 O74_2 1.233(8) . ?
C73_2 N75_2 1.366(8) . ?
N75_2 C76_2 1.439(10) . ?
C76_2 C77_2 1.512(13) . ?
C76_2 Cs1_4 3.714(10) 3_466 ?
C77_2 O78_2 1.229(11) . ?
C77_2 O79_2 1.312(11) . ?
N80_2 C81_2 1.407(10) . ?
N80_2 Cs1_4 3.226(9) . ?
C72_2 N80_2 1.428(16) . ?
C72_2 C73_2 1.515(15) . ?
C73_2 O74_2 1.251(15) . ?
C73_2 N75_2 1.392(16) . ?
N75_2 C76_2 1.50(2) . ?
C76_2 C77_2 1.52(2) . ?
C76_2 Cs1_4 3.81(3) 3_466 ?
C77_2 O78_2 1.30(2) . ?
C77_2 O79_2 1.32(2) . ?
O78_2 Cs1_4 3.49(3) 3_466 ?
N80_2 C81_2 1.422(13) . ?
N80_2 Cs1_4 3.434(19) . ?
C81_2 O82_2 1.268(10) . ?
C81_2 C83_2 1.476(12) . ?
C81_2 Cs1_4 3.915(8) . ?
C83_2 C84_2 1.506(12) . ?
C83_2 Cs1_4 3.547(10) . ?
C84_2 C85_2 1.456(11) . ?
C84_2 C85_2 1.592(13) . ?
C85_2 N86_2 1.436(12) . ?
C85_2 C87_2 1.510(14) . ?
C87_2 O88_2 1.232(18) . ?
C87_2 O89_2 1.34(2) . ?
C85_2 N86_2 1.528(15) . ?
C85_2 C87_2 1.566(15) . ?
N86_2 Cs1_4 3.560(16) . ?
C87_2 O89_2 1.19(3) . ?
C87_2 O88_2 1.37(3) . ?
C87_2 Cs1_4 3.886(17) 3_466 ?
O88_2 Cs1_4 2.719(16) 3_466 ?
O13_3 Cs1_4 3.116(12) . ?
O21_3 Cs1_4 2.889(18) . ?
Cs1_4 O1_4 0.723(13) . ?
Cs1_4 O88_2 2.719(16) 3_566 ?
Cs1_4 N45_1 3.240(10) 2_574 ?
Cs1_4 O78_2 3.49(3) 3_566 ?
Cs1_4 CB11_1 3.565(6) 2_574 ?
